data_1545364
loop_
_publ_author_name
'S\/orensen, Mikkel A.'
'Weihe, H\/ogni'
'Vinum, Morten G.'
'Mortensen, Jesper S.'
'Doerrer, Linda H.'
'Bendix, Jesper'

_publ_section_title
;
 Imposing high-symmetry and tuneable geometry on lanthanide centres with
 chelating Pt and Pd metalloligands
;
_journal_issue 5
_journal_name_full 'Chem. Sci.'
_journal_page_first 3566
_journal_paper_doi 10.1039/C7SC00135E
_journal_volume 8
_journal_year 2017
_chemical_formula_moiety 'C16 H24 O8 Pd2 S8 Y, C24 H20 P'
_chemical_formula_sum 'C40 H44 O8 P Pd2 S8 Y'
_chemical_formula_weight 1241.91
_space_group_crystal_system tetragonal
_space_group_IT_number 85
_space_group_name_Hall '-P 4a'
_space_group_name_H-M_alt 'P 4/n'
_symmetry_Int_Tables_number 85
_symmetry_space_group_name_Hall '-P 4a'
_symmetry_space_group_name_H-M 'P 4/n :2'
_atom_sites_solution_primary iterative
_audit_creation_date 2017-01-05
_audit_creation_method
;
Olex2 1.2
(compiled 2016.02.19 svn.r3266 for OlexSys, GUI svn.r5155)
;
_audit_update_record
;
2017-01-09 deposited with the CCDC.
2017-02-28 downloaded from the CCDC.
;
_cell_angle_alpha 90
_cell_angle_beta 90
_cell_angle_gamma 90
_cell_formula_units_Z 2
_cell_length_a 12.8004(5)
_cell_length_b 12.8004(5)
_cell_length_c 15.3730(6)
_cell_measurement_reflns_used 9916
_cell_measurement_temperature 295
_cell_measurement_theta_max 29.09
_cell_measurement_theta_min 2.61
_cell_volume 2518.87(17)
_computing_cell_refinement 'SAINT v8.37A (Bruker, 2015)'
_computing_data_reduction 'SAINT v8.37A (Bruker, 2015)'
_computing_molecular_graphics 'Olex2 (Dolomanov et al., 2009)'
_computing_publication_material 'Olex2 (Dolomanov et al., 2009)'
_computing_structure_refinement 'olex2.refine (Bourhis et al., 2015)'
_computing_structure_solution 'olex2.solve (Bourhis et al., 2015)'
_diffrn_ambient_temperature 295
_diffrn_measured_fraction_theta_full 0.9994
_diffrn_measured_fraction_theta_max 0.9994
_diffrn_measurement_device_type 'Bruker APEX-II CCD'
_diffrn_measurement_method '\f and \w scans'
_diffrn_radiation_type 'Mo K\a'
_diffrn_radiation_wavelength 0.71073
_diffrn_reflns_av_R_equivalents 0.0370
_diffrn_reflns_av_unetI/netI 0.0203
_diffrn_reflns_limit_h_max 16
_diffrn_reflns_limit_h_min -17
_diffrn_reflns_limit_k_max 16
_diffrn_reflns_limit_k_min -17
_diffrn_reflns_limit_l_max 20
_diffrn_reflns_limit_l_min -20
_diffrn_reflns_number 30667
_diffrn_reflns_theta_full 28.2824
_diffrn_reflns_theta_max 28.28
_diffrn_reflns_theta_min 2.25
_diffrn_standards_number 0
_exptl_absorpt_coefficient_mu 2.271
_exptl_absorpt_correction_T_max 0.7459
_exptl_absorpt_correction_T_min 0.6791
_exptl_absorpt_correction_type multi-scan
_exptl_absorpt_process_details
;
SADABS-2014/5 (Bruker,2014/5) was used for absorption correction.
wR2(int) was 0.0576 before and 0.0495 after correction.
The Ratio of minimum to maximum transmission is 0.9104.
The \l/2 correction factor is Not present.
;
_exptl_crystal_colour 'clear dark yellow'
_exptl_crystal_colour_lustre clear
_exptl_crystal_colour_modifier dark
_exptl_crystal_colour_primary yellow
_exptl_crystal_density_diffrn 1.6375
_exptl_crystal_description plate
_exptl_crystal_F_000 1244
_exptl_crystal_size_max 0.195
_exptl_crystal_size_mid 0.195
_exptl_crystal_size_min 0.14
_refine_diff_density_max 2.2051
_refine_diff_density_min -1.2487
_refine_diff_density_rms 0.1401
_refine_ls_d_res_high 0.7500
_refine_ls_d_res_low 9.0512
_refine_ls_goodness_of_fit_ref 1.0281
_refine_ls_hydrogen_treatment mixed
_refine_ls_matrix_type full
_refine_ls_number_constraints 18
_refine_ls_number_parameters 139
_refine_ls_number_reflns 3142
_refine_ls_number_restraints 0
_refine_ls_restrained_S_all 1.0281
_refine_ls_R_factor_all 0.0667
_refine_ls_R_factor_gt 0.0490
_refine_ls_shift/su_max 0.0000
_refine_ls_shift/su_mean 0.0000
_refine_ls_structure_factor_coef Fsqd
_refine_ls_weighting_details 'w=1/[\s^2^(Fo^2^)+(0.0621P)^2^+9.5566P] where P=(Fo^2^+2Fc^2^)/3'
_refine_ls_weighting_scheme calc
_refine_ls_wR_factor_gt 0.1287
_refine_ls_wR_factor_ref 0.1424
_reflns_Friedel_coverage 0.0
_reflns_limit_h_max 17
_reflns_limit_h_min 0
_reflns_limit_k_max 17
_reflns_limit_k_min 0
_reflns_limit_l_max 20
_reflns_limit_l_min 0
_reflns_number_gt 2427
_reflns_number_total 3142
_reflns_threshold_expression I>=2u(I)
_cod_data_source_file c7sc00135e2.cif
_cod_data_source_block 2Y-Pd-RT
_cod_depositor_comments 'Adding full bibliography for 1545338--1545364.cif.'
_cod_database_code 1545364
_olex2_refinement_description
;
1. Fixed Uiso
 At 1.2 times of:
  All C(H) groups
 At 1.5 times of:
  All C(H,H,H) groups
2.a Aromatic/amide H refined with riding coordinates:
 C10(H10), C6(H6), C7(H7), C8(H8), C9(H9)
2.b Idealised Me refined as rotating group:
 C4(H4a,H4b,H4c), C2(H2a,H2b,H2c)
;
_olex2_submission_special_instructions 'No special instructions were received'

loop_
_space_group_symop_id
_space_group_symop_operation_xyz
1 x,y,z
2 -y+1/2,x,z
3 y,-x+1/2,z
4 -x+1/2,-y+1/2,z
5 -x,-y,-z
6 y-1/2,-x,-z
7 -y,x-1/2,-z
8 x-1/2,y-1/2,-z

loop_
_atom_site_label
_atom_site_type_symbol
_atom_site_fract_x
_atom_site_fract_y
_atom_site_fract_z
_atom_site_U_iso_or_equiv
_atom_site_adp_type
_atom_site_occupancy
_atom_site_site_symmetry_order
_atom_site_refinement_flags_posn
_atom_site_refinement_flags_adp
_atom_site_refinement_flags_occupancy
Pd2 Pd 0.25 0.25 0.37559(4) 0.0386(2) Uani 1.000000 4 S T P
Y1 Y 0.25 0.25 0.13527(5) 0.02689(19) Uani 1.000000 4 S T P
Pd1 Pd 0.25 0.25 -0.10221(4) 0.0428(2) Uani 1.000000 4 S T P
S2 S 0.40371(13) 0.34786(14) 0.37411(9) 0.0596(4) Uani 1.000000 1 . . .
S1 S 0.29085(18) 0.42679(14) -0.10160(10) 0.0764(6) Uani 1.000000 1 . . .
O1 O 0.3359(4) 0.3821(3) 0.0588(3) 0.0620(11) Uani 1.000000 1 . . .
O2 O 0.4022(3) 0.2801(3) 0.2147(3) 0.0582(10) Uani 1.000000 1 . . .
C1 C 0.3275(4) 0.4503(4) 0.0008(3) 0.0461(11) Uani 1.000000 1 . . .
P1 P 0.25 0.75 0.5 0.0413(5) Uani 1.000000 4 S T P
C3 C 0.4441(4) 0.3372(4) 0.2702(3) 0.0442(11) Uani 1.000000 1 . . .
C4 C 0.5430(5) 0.3914(6) 0.2445(4) 0.0676(18) Uani 1.000000 1 . . .
H4a H 0.5281(8) 0.443(3) 0.200(2) 0.101(3) Uiso 1.000000 1 GR . .
H4b H 0.573(2) 0.425(3) 0.2944(9) 0.101(3) Uiso 1.000000 1 GR . .
H4c H 0.5918(16) 0.3412(8) 0.222(3) 0.101(3) Uiso 1.000000 1 GR . .
C2 C 0.3612(6) 0.5599(5) 0.0233(5) 0.0713(19) Uani 1.000000 1 . . .
H2a H 0.350(4) 0.6048(10) -0.0258(13) 0.107(3) Uiso 1.000000 1 GR . .
H2b H 0.321(3) 0.5848(16) 0.072(2) 0.107(3) Uiso 1.000000 1 GR . .
H2c H 0.4340(12) 0.5599(8) 0.038(3) 0.107(3) Uiso 1.000000 1 GR . .
C5 C 0.3624(4) 0.7398(4) 0.4316(3) 0.0483(12) Uani 1.000000 1 . . .
C10 C 0.3584(6) 0.6777(6) 0.3572(4) 0.0662(17) Uani 1.000000 1 . . .
H10 H 0.2978(6) 0.6413(6) 0.3434(4) 0.079(2) Uiso 1.000000 1 R . .
C6 C 0.4542(4) 0.7908(5) 0.4529(4) 0.0588(15) Uani 1.000000 1 . . .
H6 H 0.4577(4) 0.8316(5) 0.5029(4) 0.0706(18) Uiso 1.000000 1 R . .
C7 C 0.5398(6) 0.7811(7) 0.4000(5) 0.082(2) Uani 1.000000 1 . . .
H7 H 0.6016(6) 0.8151(7) 0.4144(5) 0.098(3) Uiso 1.000000 1 R . .
C8 C 0.5347(6) 0.7219(8) 0.3264(5) 0.090(3) Uani 1.000000 1 . . .
H8 H 0.5932(6) 0.7164(8) 0.2909(5) 0.108(3) Uiso 1.000000 1 R . .
C9 C 0.4454(7) 0.6706(7) 0.3042(5) 0.088(3) Uani 1.000000 1 . . .
H9 H 0.4429(7) 0.6309(7) 0.2535(5) 0.105(3) Uiso 1.000000 1 R . .

loop_
_atom_site_aniso_label
_atom_site_aniso_U_11
_atom_site_aniso_U_22
_atom_site_aniso_U_33
_atom_site_aniso_U_12
_atom_site_aniso_U_13
_atom_site_aniso_U_23
Pd2 0.0462(3) 0.0462(3) 0.0234(3) -0.000000 -0.000000 0.000000
Y1 0.0303(3) 0.0303(3) 0.0202(3) -0.000000 -0.000000 0.000000
Pd1 0.0525(3) 0.0525(3) 0.0234(3) -0.000000 -0.000000 0.000000
S2 0.0627(9) 0.0805(11) 0.0356(6) -0.0193(8) -0.0104(6) -0.0049(6)
S1 0.1249(16) 0.0632(10) 0.0412(7) -0.0224(10) -0.0088(9) 0.0206(7)
O1 0.082(3) 0.059(2) 0.046(2) -0.013(2) 0.003(2) 0.0096(18)
O2 0.053(2) 0.076(3) 0.046(2) -0.0107(19) -0.0079(17) -0.0033(19)
C1 0.056(3) 0.041(3) 0.042(2) -0.006(2) 0.006(2) 0.009(2)
P1 0.0430(8) 0.0430(8) 0.0381(12) -0.000000 -0.000000 0.000000
C3 0.040(3) 0.054(3) 0.039(2) -0.009(2) -0.009(2) 0.001(2)
C4 0.056(4) 0.082(5) 0.065(4) -0.028(3) -0.004(3) 0.005(3)
C2 0.087(5) 0.046(3) 0.081(5) -0.012(3) -0.001(4) 0.003(3)
C5 0.051(3) 0.051(3) 0.043(3) 0.006(2) 0.006(2) 0.006(2)
C10 0.072(4) 0.070(4) 0.057(3) 0.010(3) 0.010(3) -0.005(3)
C6 0.049(3) 0.075(4) 0.053(3) -0.004(3) 0.003(3) 0.013(3)
C7 0.051(4) 0.124(7) 0.071(5) 0.004(4) 0.007(3) 0.040(5)
C8 0.067(5) 0.131(7) 0.072(5) 0.034(5) 0.024(4) 0.047(5)
C9 0.108(7) 0.097(6) 0.058(4) 0.046(5) 0.022(4) 0.007(4)

loop_
_atom_type_symbol
_atom_type_scat_dispersion_real
_atom_type_scat_dispersion_imag
_atom_type_scat_Cromer_Mann_a1
_atom_type_scat_Cromer_Mann_a2
_atom_type_scat_Cromer_Mann_a3
_atom_type_scat_Cromer_Mann_a4
_atom_type_scat_Cromer_Mann_b1
_atom_type_scat_Cromer_Mann_b2
_atom_type_scat_Cromer_Mann_b3
_atom_type_scat_Cromer_Mann_b4
_atom_type_scat_Cromer_Mann_c
_atom_type_scat_source
_atom_type_scat_dispersion_source
C 0.00347 0.00161 2.31000 1.02000 1.58860 0.86500 20.84390 10.20750 0.56870 51.65120 0.215599998832 'International Tables Volume C Table 6.1.1.4 (pp. 500-502)' 'Henke, Gullikson and Davis, At. Data and Nucl. Data Tables, 1993, 54, 2'
H 0.00000 0.00000 0.49300 0.32291 0.14019 0.04081 10.51090 26.12570 3.14236 57.79970 0.0030380000826 'International Tables Volume C Table 6.1.1.4 (pp. 500-502)' 'Henke, Gullikson and Davis, At. Data and Nucl. Data Tables, 1993, 54, 2'
O 0.01158 0.00611 3.04850 2.28680 1.54630 0.86700 13.27710 5.70110 0.32390 32.90890 0.250800013542 'International Tables Volume C Table 6.1.1.4 (pp. 500-502)' 'Henke, Gullikson and Davis, At. Data and Nucl. Data Tables, 1993, 54, 2'
P 0.10434 0.09671 6.43450 4.17910 1.78000 1.49080 1.90670 27.15700 0.52600 68.16450 1.11489999294 'International Tables Volume C Table 6.1.1.4 (pp. 500-502)' 'Henke, Gullikson and Davis, At. Data and Nucl. Data Tables, 1993, 54, 2'
S 0.12424 0.12443 6.90530 5.20340 1.43790 1.58630 1.46790 22.21510 0.25360 56.17200 0.866900026798 'International Tables Volume C Table 6.1.1.4 (pp. 500-502)' 'Henke, Gullikson and Davis, At. Data and Nucl. Data Tables, 1993, 54, 2'
Pd -0.98845 1.01473 19.33190 15.50170 5.29537 0.60584 0.69866 7.98929 25.20520 76.89860 5.26593017578 'International Tables Volume C Table 6.1.1.4 (pp. 500-502)' 'Henke, Gullikson and Davis, At. Data and Nucl. Data Tables, 1993, 54, 2'
Y -2.99864 3.60419 17.77600 10.29460 5.72629 3.26588 1.40290 12.80060 0.12560 104.35400 1.91212999821 'International Tables Volume C Table 6.1.1.4 (pp. 500-502)' 'Henke, Gullikson and Davis, At. Data and Nucl. Data Tables, 1993, 54, 2'

loop_
_geom_angle_atom_site_label_1
_geom_angle_atom_site_label_2
_geom_angle_atom_site_label_3
_geom_angle
_geom_angle_site_symmetry_1
_geom_angle_site_symmetry_3
S2 Pd2 S2 178.88(7) . 4
S2 Pd2 S2 89.995(18) 3 .
S2 Pd2 S2 89.995(18) 3 4
S2 Pd2 S2 89.995(18) 2 4
S2 Pd2 S2 89.995(18) 2 .
S2 Pd2 S2 178.88(7) 3 2
O1 Y1 O1 119.5(2) . 4
O1 Y1 O1 75.32(9) 3 .
O1 Y1 O1 75.32(10) 3 4
O1 Y1 O1 75.32(9) 2 4
O1 Y1 O1 75.32(10) 2 .
O1 Y1 O1 119.5(2) 3 2
O2 Y1 O1 142.30(16) 3 .
O2 Y1 O1 74.70(15) 2 .
O2 Y1 O1 74.70(15) . 3
O2 Y1 O1 75.55(15) 3 3
O2 Y1 O1 140.98(16) 2 3
O2 Y1 O1 74.70(15) 4 2
O2 Y1 O1 142.30(16) 2 4
O2 Y1 O1 142.30(16) 4 3
O2 Y1 O1 75.55(15) 2 2
O2 Y1 O1 75.55(15) . .
O2 Y1 O1 74.70(15) 3 4
O2 Y1 O1 142.30(16) . 2
O2 Y1 O1 140.98(16) 3 2
O2 Y1 O1 75.55(15) 4 4
O2 Y1 O1 140.98(16) 4 .
O2 Y1 O1 140.98(16) . 4
O2 Y1 O2 74.07(10) 2 .
O2 Y1 O2 74.07(9) 2 4
O2 Y1 O2 74.07(9) 3 .
O2 Y1 O2 116.8(2) 3 2
O2 Y1 O2 74.07(10) 3 4
O2 Y1 O2 116.8(2) . 4
S1 Pd1 S1 179.54(8) . 4
S1 Pd1 S1 179.54(8) 3 2
S1 Pd1 S1 89.999(15) 3 .
S1 Pd1 S1 89.999(15) 2 4
S1 Pd1 S1 89.999(15) 2 .
S1 Pd1 S1 89.999(15) 3 4
C3 S2 Pd2 102.96(17) . 4
C1 S1 Pd1 104.03(19) . 4
C1 O1 Y1 145.4(4) . 4
C3 O2 Y1 144.7(4) . 4
O1 C1 S1 124.8(4) . .
C2 C1 S1 117.7(4) . .
C2 C1 O1 117.4(5) . .
C5 P1 C5 110.28(18) 7_666 .
C5 P1 C5 110.28(18) 6_566 .
C5 P1 C5 110.28(18) 7_666 4_565
C5 P1 C5 110.28(18) 6_566 4_565
C5 P1 C5 107.9(3) 7_666 6_566
C5 P1 C5 107.9(3) . 4_565
O2 C3 S2 124.4(4) . .
C4 C3 S2 118.2(4) . .
C4 C3 O2 117.1(5) . .
H4a C4 C3 109.5 . .
H4b C4 C3 109.5 . .
H4b C4 H4a 109.5 . .
H4c C4 C3 109.5 . .
H4c C4 H4a 109.5 . .
H4c C4 H4b 109.5 . .
H2a C2 C1 109.5 . .
H2b C2 C1 109.5 . .
H2b C2 H2a 109.5 . .
H2c C2 C1 109.5 . .
H2c C2 H2a 109.5 . .
H2c C2 H2b 109.5 . .
C10 C5 P1 119.6(5) . 4_565
C6 C5 P1 120.7(4) . 4_565
C6 C5 C10 119.7(6) . .
H10 C10 C5 120.3(4) . .
C9 C10 C5 119.5(7) . .
C9 C10 H10 120.3(5) . .
H6 C6 C5 120.1(3) . .
C7 C6 C5 119.7(7) . .
C7 C6 H6 120.1(5) . .
H7 C7 C6 119.8(5) . .
C8 C7 C6 120.3(7) . .
C8 C7 H7 119.8(5) . .
H8 C8 C7 119.4(5) . .
C9 C8 C7 121.1(7) . .
C9 C8 H8 119.4(5) . .
C8 C9 C10 119.7(8) . .
H9 C9 C10 120.2(5) . .
H9 C9 C8 120.2(5) . .

loop_
_geom_bond_atom_site_label_1
_geom_bond_atom_site_label_2
_geom_bond_distance
_geom_bond_site_symmetry_2
Pd2 S2 2.3326(16) 4
Pd2 S2 2.3326(16) 2
Pd2 S2 2.3326(16) .
Pd2 S2 2.3326(16) 3
Y1 O1 2.334(4) 4
Y1 O1 2.334(4) 2
Y1 O1 2.334(4) .
Y1 O1 2.334(4) 3
Y1 O2 2.331(4) 4
Y1 O2 2.331(4) 3
Y1 O2 2.331(4) .
Y1 O2 2.331(4) 2
Pd1 S1 2.3226(18) .
Pd1 S1 2.3226(18) 2
Pd1 S1 2.3226(18) 4
Pd1 S1 2.3226(18) 3
S2 C3 1.685(5) .
S1 C1 1.669(6) .
O1 C1 1.252(6) .
O2 C3 1.244(6) .
C1 C2 1.509(8) .
P1 C5 1.787(5) 6_566
P1 C5 1.787(5) 7_666
P1 C5 1.787(5) .
P1 C5 1.787(5) 4_565
C3 C4 1.498(7) .
C4 H4a 0.9600 .
C4 H4b 0.9600 .
C4 H4c 0.9600 .
C2 H2a 0.9600 .
C2 H2b 0.9600 .
C2 H2c 0.9600 .
C5 C10 1.393(8) .
C5 C6 1.383(8) .
C10 H10 0.9300 .
C10 C9 1.384(10) .
C6 H6 0.9300 .
C6 C7 1.370(9) .
C7 H7 0.9300 .
C7 C8 1.364(13) .
C8 H8 0.9300 .
C8 C9 1.362(13) .
C9 H9 0.9300 .
